data_1576545
loop_
_publ_author_name
'Wang, Minghui'
'Li, Xihui'
'Zhang, Peng'
'Wang, Zhaoxu'
'Hao, Shu-Meng'
'He, Shuang'
'Qin, Xuan'
'Zhou, Guangmin'
'Zhou, Weidong'

_publ_section_title
;
 Upgraded closed-loop recycling of PET for high-voltage solid-state
 electrolytes and their critical Li+ transport
;
_journal_issue 6
_journal_name_full 'Energy &amp; Environmental Science'
_journal_page_first 1969
_journal_page_last 1982
_journal_paper_doi 10.1039/D5EE06034F
_journal_volume 19
_journal_year 2026
_chemical_formula_sum 'C12 H14 O6'
_chemical_formula_weight 254.230
_space_group_IT_number 19
_space_group_name_Hall 'P 2ac 2ab'
_space_group_name_H-M_alt 'P 21 21 21'
_symmetry_cell_setting orthorhombic
_symmetry_Int_Tables_number 19
_symmetry_space_group_name_Hall 'P 2ac 2ab'
_symmetry_space_group_name_H-M 'P 21 21 21'
_audit_block_doi 10.5517/ccdc.csd.cc2k6bmr
_audit_creation_date 2024-05-15
_audit_creation_method
;
Olex2 1.1
  (compiled 2011.02.15 svn.r1672, GUI svn.r3494)

;
_audit_update_record
;
2024-05-31 deposited with the CCDC.	2026-02-10 downloaded from the CCDC.
;
_cell_angle_alpha 90.000
_cell_angle_beta 90.000
_cell_angle_gamma 90.000
_cell_formula_units_Z 4
_cell_length_a 5.6643(5)
_cell_length_b 7.5093(6)
_cell_length_c 26.967(2)
_cell_volume 1147.04(16)
_refine_ls_R_factor_all 0.058
_cod_data_source_file d5ee06034f2.cif
_cod_data_source_block exp_9154
_cod_depositor_comments 'Adding full bibliography for 1576545--1576546.cif.'
_cod_original_cell_volume 1147.0(2)
_cod_original_sg_symbol_Hall P_2ac_2ab
_cod_database_code 1576545

loop_
_symmetry_equiv_pos_site_id
_symmetry_equiv_pos_as_xyz
1 x,y,z
2 1/2-x,-y,1/2+z
3 1/2+x,1/2-y,-z
4 -x,1/2+y,1/2-z

loop_
_atom_site_aniso_label
_atom_site_aniso_U_11
_atom_site_aniso_U_22
_atom_site_aniso_U_33
_atom_site_aniso_U_12
_atom_site_aniso_U_13
_atom_site_aniso_U_23
O5 0.0196(10) 0.0315(9) 0.0129(8) 0.0018(9) 0.0014(8) 0.0046(7)
O1 0.0280(12) 0.0314(9) 0.0177(8) -0.0058(10) 0.0028(9) -0.0001(8)
O3 0.0208(11) 0.0443(11) 0.0227(9) 0.0045(11) 0.0027(9) 0.0072(8)
O2 0.0194(10) 0.0303(9) 0.0114(7) 0.0015(9) -0.0002(9) 0.0020(7)
O4 0.0214(12) 0.0347(10) 0.0216(9) 0.0059(9) 0.0039(9) 0.0070(8)
C9 0.0184(15) 0.0211(12) 0.0181(12) 0.0027(13) -0.0030(12) 0.0011(11)
C6 0.0184(15) 0.0157(12) 0.0170(11) -0.0057(12) -0.0017(12) -0.0008(10)
C10 0.0199(17) 0.0159(13) 0.0188(13) 0.0006(13) -0.0009(12) -0.0002(11)
C7 0.0174(15) 0.0217(12) 0.0172(12) 0.0009(13) -0.0030(12) 0.0038(11)
C3 0.0177(15) 0.0200(12) 0.0183(12) -0.0020(13) -0.0028(12) -0.0017(11)
C8 0.0167(16) 0.0212(12) 0.0191(12) 0.0004(12) 0.0001(12) -0.0037(11)
O6 0.0250(12) 0.0505(12) 0.0232(9) -0.0077(11) -0.0014(10) 0.0082(9)
C4 0.0208(15) 0.0177(12) 0.0129(11) -0.0030(12) -0.0033(12) -0.0011(10)
C5 0.0137(14) 0.0224(11) 0.0185(12) 0.0005(12) 0.0008(12) -0.0013(11)
C1 0.0253(17) 0.0237(12) 0.0149(12) 0.0008(12) -0.0007(13) 0.0039(11)
C11 0.0224(16) 0.0310(13) 0.0099(11) -0.0020(14) 0.0028(12) 0.0027(11)
C2 0.0201(16) 0.0246(13) 0.0140(11) 0.0026(13) 0.0037(13) 0.0019(11)
C12 0.0219(16) 0.0279(13) 0.0202(13) -0.0011(13) -0.0002(13) 0.0052(11)

loop_
_atom_site_label
_atom_site_type_symbol
_atom_site_fract_x
_atom_site_fract_y
_atom_site_fract_z
_atom_site_occupancy
_atom_site_symmetry_multiplicity
_atom_site_Wyckoff_symbol
_atom_site_attached_hydrogens
_atom_site_calc_flag
_atom_site_thermal_displace_type
_atom_site_U_iso_or_equiv
O5 O -0.5441(3) -0.8830(2) -0.0901(0) 1.000 4 a ? d Uani 0.0213(4)
O1 O -0.1307(3) -1.1344(2) 0.2400(1) 1.000 4 a ? d Uani 0.0257(5)
H1 H -0.0556 -1.1247 0.2133 1.000 4 a ? calc Uiso 0.03900
O3 O -0.8380(4) -1.1281(2) 0.1507(1) 1.000 4 a ? d Uani 0.0293(5)
O2 O -0.4587(3) -1.2089(2) 0.1625(0) 1.000 4 a ? d Uani 0.0204(4)
O4 O -0.1708(4) -0.9766(2) -0.0797(1) 1.000 4 a ? d Uani 0.0259(5)
C9 C -0.3432(5) -1.1435(3) 0.0653(1) 1.000 4 a ? d Uani 0.0192(6)
H9 H -0.2346 -1.2080 0.0852 1.000 4 a ? calc Uiso 0.02300
C6 C -0.4414(5) -0.9992(3) -0.0120(1) 1.000 4 a ? d Uani 0.0170(6)
C10 C -0.3669(5) -0.9533(3) -0.0639(1) 1.000 4 a ? d Uani 0.0182(6)
C7 C -0.6606(5) -0.9510(3) 0.0067(1) 1.000 4 a ? d Uani 0.0188(6)
H7 H -0.7688 -0.8861 -0.0132 1.000 4 a ? calc Uiso 0.02300
C3 C -0.6363(5) -1.1455(3) 0.1357(1) 1.000 4 a ? d Uani 0.0186(6)
C8 C -0.7203(5) -0.9989(3) 0.0551(1) 1.000 4 a ? d Uani 0.0190(6)
H8 H -0.8691 -0.9650 0.0684 1.000 4 a ? calc Uiso 0.02300
O6 O -0.9064(4) -0.8450(3) -0.1647(1) 1.000 4 a ? d Uani 0.0329(5)
H6 H -0.9475 -0.8801 -0.1364 1.000 4 a ? calc Uiso 0.04900
C4 C -0.5630(5) -1.0959(3) 0.0842(1) 1.000 4 a ? d Uani 0.0171(6)
C5 C -0.2831(5) -1.0960(3) 0.0169(1) 1.000 4 a ? d Uani 0.0182(6)
H5 H -0.1343 -1.1298 0.0036 1.000 4 a ? calc Uiso 0.02200
C1 C -0.2751(5) -1.2892(3) 0.2383(1) 1.000 4 a ? d Uani 0.0213(6)
H1A H -0.3018 -1.3329 0.2725 1.000 4 a ? calc Uiso 0.02600
H1B H -0.1916 -1.3838 0.2197 1.000 4 a ? calc Uiso 0.02600
C11 C -0.4912(5) -0.8359(3) -0.1417(1) 1.000 4 a ? d Uani 0.0211(6)
H11A H -0.4629 -0.9445 -0.1616 1.000 4 a ? calc Uiso 0.02500
H11B H -0.3489 -0.7596 -0.1434 1.000 4 a ? calc Uiso 0.02500
C2 C -0.5091(5) -1.2541(3) 0.2141(1) 1.000 4 a ? d Uani 0.0196(6)
H2A H -0.6108 -1.3611 0.2159 1.000 4 a ? calc Uiso 0.02300
H2B H -0.5911 -1.1543 0.2308 1.000 4 a ? calc Uiso 0.02300
C12 C -0.7025(5) -0.7378(3) -0.1606(1) 1.000 4 a ? d Uani 0.0233(6)
H12A H -0.7368 -0.6373 -0.1379 1.000 4 a ? calc Uiso 0.02800
H12B H -0.6649 -0.6872 -0.1935 1.000 4 a ? calc Uiso 0.02800

loop_
_atom_type_symbol
_atom_type_oxidation_number
_atom_type_radius_bond
O ? ?
H ? ?
C ? ?

loop_
_geom_angle_atom_site_label_1
_geom_angle_atom_site_label_2
_geom_angle_atom_site_label_3
_geom_angle_site_symmetry_1
_geom_angle_site_symmetry_2
_geom_angle_site_symmetry_3
_geom_angle
_geom_angle_publ_flag
C10 O5 C11 . . . 116.3(2) no
C1 O1 H1 . . . 109.50 no
C3 O2 C2 . . . 116.9(2) no
C4 C9 H9 . . . 120.20 no
C4 C9 C5 . . . 119.7(2) no
C5 C9 H9 . . . 120.20 no
C7 C6 C10 . . . 122.0(2) no
C7 C6 C5 . . . 120.7(2) no
C5 C6 C10 . . . 117.3(2) no
O5 C10 C6 . . . 111.8(2) no
O4 C10 O5 . . . 124.3(2) no
O4 C10 C6 . . . 123.8(2) no
C6 C7 H7 . . . 120.40 no
C6 C7 C8 . . . 119.3(2) no
C8 C7 H7 . . . 120.40 no
O3 C3 O2 . . . 124.8(2) no
O3 C3 C4 . . . 122.7(2) no
O2 C3 C4 . . . 112.6(2) no
C7 C8 H8 . . . 119.80 no
C4 C8 C7 . . . 120.4(3) no
C4 C8 H8 . . . 119.80 no
C12 O6 H6 . . . 109.50 no
C9 C4 C3 . . . 121.6(2) no
C9 C4 C8 . . . 120.1(2) no
C8 C4 C3 . . . 118.3(2) no
C9 C5 H5 . . . 120.00 no
C6 C5 C9 . . . 119.9(2) no
C6 C5 H5 . . . 120.00 no
O1 C1 H1A . . . 109.20 no
O1 C1 H1B . . . 109.20 no
O1 C1 C2 . . . 112.26(19) no
H1A C1 H1B . . . 107.90 no
C2 C1 H1A . . . 109.20 no
C2 C1 H1B . . . 109.20 no
O5 C11 H11A . . . 110.50 no
O5 C11 H11B . . . 110.50 no
O5 C11 C12 . . . 106.2(2) no
H11A C11 H11B . . . 108.70 no
C12 C11 H11A . . . 110.50 no
C12 C11 H11B . . . 110.50 no
O2 C2 C1 . . . 106.4(2) no
O2 C2 H2A . . . 110.40 no
O2 C2 H2B . . . 110.40 no
C1 C2 H2A . . . 110.40 no
C1 C2 H2B . . . 110.40 no
H2A C2 H2B . . . 108.60 no
O6 C12 C11 . . . 113.63(18) no
O6 C12 H12A . . . 108.80 no
O6 C12 H12B . . . 108.80 no
C11 C12 H12A . . . 108.80 no
C11 C12 H12B . . . 108.80 no
H12A C12 H12B . . . 107.70 no

loop_
_geom_bond_atom_site_label_1
_geom_bond_atom_site_label_2
_geom_bond_site_symmetry_1
_geom_bond_site_symmetry_2
_geom_bond_distance
_geom_bond_publ_flag
O5 C10 . . 1.337(3) no
O5 C11 . . 1.466(2) no
O1 H1 . . 0.8400 no
O1 C1 . . 1.423(3) no
O3 C3 . . 1.219(3) no
O2 C3 . . 1.326(3) no
O2 C2 . . 1.461(2) no
O4 C10 . . 1.203(3) no
C9 H9 . . 0.9500 no
C9 C4 . . 1.392(4) no
C9 C5 . . 1.395(3) no
C6 C10 . . 1.502(3) no
C6 C7 . . 1.388(4) no
C6 C5 . . 1.392(3) no
C7 H7 . . 0.9500 no
C7 C8 . . 1.396(3) no
C3 C4 . . 1.499(3) no
C8 H8 . . 0.9500 no
C8 C4 . . 1.392(3) no
O6 H6 . . 0.8400 no
O6 C12 . . 1.413(3) no
C5 H5 . . 0.9500 no
C1 H1A . . 0.9900 no
C1 H1B . . 0.9900 no
C1 C2 . . 1.501(4) no
C11 H11A . . 0.9900 no
C11 H11B . . 0.9900 no
C11 C12 . . 1.495(4) no
C2 H2A . . 0.9900 no
C2 H2B . . 0.9900 no
C12 H12A . . 0.9900 no
C12 H12B . . 0.9900 no

loop_
_geom_torsion_atom_site_label_1
_geom_torsion_atom_site_label_2
_geom_torsion_atom_site_label_3
_geom_torsion_atom_site_label_4
_geom_torsion_site_symmetry_1
_geom_torsion_site_symmetry_2
_geom_torsion_site_symmetry_3
_geom_torsion_site_symmetry_4
_geom_torsion
_geom_torsion_publ_flag
O5 C11 C12 O6 . . . . -67.2(3) no
O1 C1 C2 O2 . . . . 64.8(2) no
O3 C3 C4 C9 . . . . -169.3(2) no
O3 C3 C4 C8 . . . . 11.2(4) no
O2 C3 C4 C9 . . . . 10.8(3) no
O2 C3 C4 C8 . . . . -168.7(2) no
C6 C7 C8 C4 . . . . -0.8(3) no
C10 O5 C11 C12 . . . . -172.2(2) no
C10 C6 C7 C8 . . . . 179.5(2) no
C10 C6 C5 C9 . . . . -179.6(2) no
C7 C6 C10 O5 . . . . -7.5(3) no
C7 C6 C10 O4 . . . . 172.2(2) no
C7 C6 C5 C9 . . . . -0.8(3) no
C7 C8 C4 C9 . . . . 1.0(3) no
C7 C8 C4 C3 . . . . -179.5(2) no
C3 O2 C2 C1 . . . . -169.74(19) no
C4 C9 C5 C6 . . . . 1.0(3) no
C5 C9 C4 C3 . . . . 179.4(2) no
C5 C9 C4 C8 . . . . -1.1(3) no
C5 C6 C10 O5 . . . . 171.2(2) no
C5 C6 C10 O4 . . . . -9.1(4) no
C5 C6 C7 C8 . . . . 0.8(3) no
C11 O5 C10 O4 . . . . 1.2(4) no
C11 O5 C10 C6 . . . . -179.04(19) no
C2 O2 C3 O3 . . . . -2.5(3) no
C2 O2 C3 C4 . . . . 177.41(18) no
